data_4300918
loop_
_publ_author_name
'Dohyun Moon'
'Myoung Soo Lah'

_publ_contact_author
; 

     Myoung Soo Lah

     Department of Chemistry

     College of Science and Technology, Hanyang University

     1271 Sa-1-dong, Ansan, Kyunggi-do 426-791, Korea

;
_publ_contact_author_email mslah@hanyang.ac.kr
_publ_contact_author_fax '82 (31) 407 3863'
_publ_contact_author_phone '82 (31) 400 5496'
_publ_section_title
;

Size and Shape Selectivity of Host Networks Built Based on Tunable

Secondary Building Units

;
_journal_name_full 'Inorganic Chemistry'
_journal_page_first 1934
_journal_page_last 1940
_journal_paper_doi 10.1021/ic0486872
_journal_volume 44
_journal_year 2005
_chemical_formula_sum 'C42 H40 Mn3 N9 O10'
_chemical_formula_weight 995.65
_chemical_name_systematic
; 

 ? 

;
_space_group_IT_number 88
_symmetry_cell_setting tetragonal
_symmetry_space_group_name_Hall '-I 4ad'
_symmetry_space_group_name_H-M 'I 41/a :2'
_atom_sites_solution_hydrogens geom
_atom_sites_solution_primary direct
_atom_sites_solution_secondary difmap
_audit_creation_method SHELXL-97
_cell_angle_alpha 90.00
_cell_angle_beta 90.00
_cell_angle_gamma 90.00
_cell_formula_units_Z 16
_cell_length_a 40.2119(19)
_cell_length_b 40.2119(19)
_cell_length_c 17.7703(12)
_cell_measurement_reflns_used 1024
_cell_measurement_temperature 173(2)
_cell_measurement_theta_max 28.34
_cell_measurement_theta_min 1.01
_cell_volume 28735(3)
_computing_cell_refinement 'Bruker SAINT'
_computing_data_collection 'Bruker SMART'
_computing_data_reduction 'Bruker SAINT'
_computing_molecular_graphics ORTEP3
_computing_publication_material WinGX
_computing_structure_refinement 'Bruker SHELXTL'
_computing_structure_solution 'Bruker SHELXTL'
_diffrn_ambient_temperature 173(2)
_diffrn_measured_fraction_theta_full 0.967
_diffrn_measured_fraction_theta_max 0.967
_diffrn_measurement_device_type 'CCD area detector'
_diffrn_measurement_method 'phi and omega scans'
_diffrn_radiation_monochromator graphite
_diffrn_radiation_source 'fine-focus sealed tube'
_diffrn_radiation_type MoK\a
_diffrn_radiation_wavelength 0.71073
_diffrn_reflns_av_R_equivalents 0.1116
_diffrn_reflns_av_sigmaI/netI 0.1446
_diffrn_reflns_limit_h_max 47
_diffrn_reflns_limit_h_min -53
_diffrn_reflns_limit_k_max 53
_diffrn_reflns_limit_k_min -52
_diffrn_reflns_limit_l_max 23
_diffrn_reflns_limit_l_min -21
_diffrn_reflns_number 88008
_diffrn_reflns_theta_full 28.34
_diffrn_reflns_theta_max 28.34
_diffrn_reflns_theta_min 1.01
_diffrn_standards_decay_% <2.0
_exptl_absorpt_coefficient_mu 0.561
_exptl_absorpt_correction_T_max 0.9461
_exptl_absorpt_correction_T_min 0.8410
_exptl_absorpt_correction_type multi-scan
_exptl_absorpt_process_details 'Bruker SADABS'
_exptl_crystal_density_diffrn 0.921
_exptl_crystal_density_method 'not measured'
_exptl_crystal_F_000 8160
_exptl_crystal_size_max 0.32
_exptl_crystal_size_mid 0.30
_exptl_crystal_size_min 0.10
_refine_diff_density_max 0.271
_refine_diff_density_min -0.182
_refine_diff_density_rms 0.042
_refine_ls_extinction_method none
_refine_ls_goodness_of_fit_ref 0.691
_refine_ls_hydrogen_treatment mixed
_refine_ls_matrix_type full
_refine_ls_number_parameters 582
_refine_ls_number_reflns 17350
_refine_ls_number_restraints 0
_refine_ls_restrained_S_all 0.691
_refine_ls_R_factor_all 0.1342
_refine_ls_R_factor_gt 0.0437
_refine_ls_shift/su_max 0.005
_refine_ls_shift/su_mean 0.000
_refine_ls_structure_factor_coef Fsqd
_refine_ls_weighting_details 'calc w=1/[\s^2^(Fo^2^)+(0.0417P)^2^+0.0000P] where P=(Fo^2^+2Fc^2^)/3'
_refine_ls_weighting_scheme calc
_refine_ls_wR_factor_gt 0.0841
_refine_ls_wR_factor_ref 0.0971
_reflns_number_gt 6453
_reflns_number_total 17350
_reflns_threshold_expression >2sigma(I)
_cod_data_source_file ic0486872si20040917_062524_05.cif
_cod_data_source_block complex11
_cod_depositor_comments
;
The following automatic conversions were performed:
'_symmetry_cell_setting' value 'Tetragonal' changed to 'tetragonal'
according to '/home/saulius/struct/CIF-dictionaries/cif_core.dic'
dictionary named 'cif_core.dic' version 2.4.1 from
2010-06-29.

'_exptl_absorpt_correction_type' value 'Multi-scan' changed
to 'multi-scan' according to
'/home/saulius/struct/CIF-dictionaries/cif_core.dic' dictionary named
'cif_core.dic' version 2.4.1 from 2010-06-29.

Automatic conversion script
Id: cif_fix_enum 1527 2010-12-29 10:47:43Z saulius 
;
_cod_original_sg_symbol_H-M 'I 41/a'
_cod_database_code 4300918

loop_
_symmetry_equiv_pos_as_xyz
'x, y, z'
'-x+1/2, -y, z+1/2'
'-y+3/4, x+1/4, z+1/4'
'y+3/4, -x+3/4, z+3/4'
'x+1/2, y+1/2, z+1/2'
'-x+1, -y+1/2, z+1'
'-y+5/4, x+3/4, z+3/4'
'y+5/4, -x+5/4, z+5/4'
'-x, -y, -z'
'x-1/2, y, -z-1/2'
'y-3/4, -x-1/4, -z-1/4'
'-y-3/4, x-3/4, -z-3/4'
'-x+1/2, -y+1/2, -z+1/2'
'x, y+1/2, -z'
'y-1/4, -x+1/4, -z+1/4'
'-y-1/4, x-1/4, -z-1/4'

loop_
_atom_site_label
_atom_site_type_symbol
_atom_site_fract_x
_atom_site_fract_y
_atom_site_fract_z
_atom_site_U_iso_or_equiv
_atom_site_adp_type
_atom_site_occupancy
_atom_site_symmetry_multiplicity
_atom_site_calc_flag
_atom_site_refinement_flags
_atom_site_disorder_assembly
_atom_site_disorder_group
Mn1A Mn 0.960467(9) 1.034535(11) 1.24957(2) 0.05528(13) Uani 1 1 d . . .
O1A O 0.95143(5) 1.07559(5) 1.29229(11) 0.0746(6) Uani 1 1 d . . .
O2A O 0.88479(4) 1.06586(4) 1.10732(9) 0.0486(4) Uani 1 1 d . . .
O3A O 0.96314(4) 0.99268(4) 1.19744(10) 0.0545(5) Uani 1 1 d . . .
N1A N 0.92433(5) 1.04010(5) 1.17891(11) 0.0460(5) Uani 1 1 d . . .
N2A N 0.91896(5) 1.01247(5) 1.13127(12) 0.0522(6) Uani 1 1 d . . .
N3A N 0.92916(6) 1.00828(8) 1.33812(14) 0.0821(8) Uani 1 1 d . . .
C1A C 0.92839(7) 1.09835(8) 1.27507(17) 0.0695(9) Uani 1 1 d . . .
C2A C 0.92591(9) 1.12581(10) 1.3208(2) 0.0965(12) Uani 1 1 d . . .
H2A H 0.9408 1.1281 1.3620 0.116 Uiso 1 1 calc R . .
C3A C 0.90274(11) 1.14973(10) 1.3088(2) 0.1171(14) Uani 1 1 d . . .
H3A H 0.9018 1.1683 1.3417 0.140 Uiso 1 1 calc R . .
C4A C 0.88031(9) 1.14773(8) 1.2495(2) 0.1044(13) Uani 1 1 d . . .
H4A H 0.8639 1.1644 1.2421 0.125 Uiso 1 1 calc R . .
C5A C 0.88277(7) 1.12036(7) 1.20111(18) 0.0688(9) Uani 1 1 d . . .
H5A H 0.8683 1.1189 1.1589 0.083 Uiso 1 1 calc R . .
C6A C 0.90564(7) 1.09553(7) 1.21339(16) 0.0559(7) Uani 1 1 d . . .
C7A C 0.90506(6) 1.06588(7) 1.16281(15) 0.0466(7) Uani 1 1 d . . .
C8A C 0.94005(6) 0.98925(7) 1.14568(16) 0.0523(7) Uani 1 1 d . . .
C9A C 0.93824(7) 0.95735(7) 1.10397(18) 0.0785(9) Uani 1 1 d . . .
H9A1 H 0.9566 0.9561 1.0678 0.118 Uiso 1 1 calc R . .
H9A2 H 0.9170 0.9560 1.0770 0.118 Uiso 1 1 calc R . .
H9A3 H 0.9399 0.9388 1.1395 0.118 Uiso 1 1 calc R . .
C10A C 0.89900(9) 1.01886(10) 1.35706(19) 0.1011(12) Uani 1 1 d . . .
H10A H 0.8912 1.0395 1.3377 0.121 Uiso 1 1 calc R . .
C11A C 0.87848(9) 1.00033(13) 1.4049(2) 0.1381(18) Uani 1 1 d . . .
H11A H 0.8569 1.0087 1.4161 0.166 Uiso 1 1 calc R . .
C12A C 0.88738(12) 0.97253(16) 1.4343(3) 0.163(2) Uani 1 1 d . . .
C13A C 0.91914(13) 0.96080(14) 1.4145(3) 0.189(3) Uani 1 1 d . . .
H13A H 0.9271 0.9403 1.4341 0.227 Uiso 1 1 calc R . .
C14A C 0.93898(9) 0.97982(12) 1.3651(2) 0.1212(15) Uani 1 1 d . . .
H14A H 0.9602 0.9716 1.3511 0.145 Uiso 1 1 calc R . .
C15A C 0.86184(14) 0.95552(19) 1.4868(4) 0.269(5) Uani 1 1 d . . .
H15C H 0.8463 0.9725 1.5066 0.322 Uiso 1 1 calc R . .
H15D H 0.8487 0.9392 1.4574 0.322 Uiso 1 1 calc R . .
Mn1B Mn 0.886518(9) 1.028520(9) 1.03526(2) 0.04548(11) Uani 1 1 d . . .
O1B O 0.84850(4) 1.00817(4) 1.07062(9) 0.0517(4) Uani 1 1 d . . .
O2B O 0.88346(4) 0.94671(4) 0.89260(10) 0.0620(5) Uani 1 1 d . . .
O3B O 0.92741(4) 1.04357(4) 0.98982(10) 0.0565(5) Uani 1 1 d . . .
N1B N 0.89339(4) 0.99306(5) 0.96271(11) 0.0441(5) Uani 1 1 d . . .
N2B N 0.92364(5) 0.99472(5) 0.92302(12) 0.0542(6) Uani 1 1 d . . .
N3B N 0.85755(5) 1.05947(5) 0.94981(14) 0.0597(6) Uani 1 1 d . . .
C1B C 0.83106(6) 0.98287(6) 1.04097(15) 0.0466(6) Uani 1 1 d . . .
C2B C 0.80020(6) 0.97576(6) 1.07271(15) 0.0570(7) Uani 1 1 d . . .
H2B H 0.7928 0.9883 1.1148 0.068 Uiso 1 1 calc R . .
C3B C 0.78030(7) 0.95114(7) 1.04461(16) 0.0636(8) Uani 1 1 d . . .
H3B H 0.7591 0.9473 1.0664 0.076 Uiso 1 1 calc R . .
C4B C 0.79055(6) 0.93197(6) 0.98570(15) 0.0545(7) Uani 1 1 d . . .
H4B H 0.7767 0.9147 0.9671 0.065 Uiso 1 1 calc R . .
C5B C 0.82089(6) 0.93785(6) 0.95361(14) 0.0475(7) Uani 1 1 d . . .
H5B H 0.8280 0.9244 0.9126 0.057 Uiso 1 1 calc R . .
C6B C 0.84194(6) 0.96344(6) 0.98011(14) 0.0426(6) Uani 1 1 d . . .
C7B C 0.87404(6) 0.96768(6) 0.94345(15) 0.0467(7) Uani 1 1 d . . .
C8B C 0.93894(7) 1.02207(7) 0.94336(17) 0.0615(8) Uani 1 1 d . . .
C9B C 0.97396(7) 1.02872(8) 0.91297(19) 0.0984(12) Uani 1 1 d . . .
H9B1 H 0.9798 1.0116 0.8760 0.148 Uiso 1 1 calc R . .
H9B2 H 0.9900 1.0282 0.9546 0.148 Uiso 1 1 calc R . .
H9B3 H 0.9746 1.0507 0.8890 0.148 Uiso 1 1 calc R . .
C10B C 0.83430(8) 1.08020(7) 0.97103(17) 0.0750(9) Uani 1 1 d . . .
H10B H 0.8292 1.0817 1.0231 0.090 Uiso 1 1 calc R . .
C11B C 0.81720(10) 1.09966(10) 0.9222(2) 0.1259(16) Uani 1 1 d . . .
H11B H 0.7996 1.1134 0.9398 0.151 Uiso 1 1 calc R . .
C12B C 0.82537(12) 1.09943(11) 0.8472(3) 0.1447(19) Uani 1 1 d . . .
C13B C 0.84936(11) 1.07710(11) 0.8247(2) 0.1423(19) Uani 1 1 d . . .
H13B H 0.8554 1.0755 0.7732 0.171 Uiso 1 1 calc R . .
C14B C 0.86430(9) 1.05729(8) 0.87682(19) 0.0946(12) Uani 1 1 d . . .
H14B H 0.8801 1.0413 0.8604 0.114 Uiso 1 1 calc R . .
C15B C 0.80893(17) 1.12538(14) 0.7903(3) 0.191(3) Uani 1 1 d . . .
H15A H 0.7928 1.1393 0.8182 0.229 Uiso 1 1 calc R . .
H15B H 0.8265 1.1402 0.7704 0.229 Uiso 1 1 calc R . .
Mn1C Mn 0.924312(9) 0.955473(10) 0.83386(3) 0.05953(14) Uani 1 1 d . . .
O1C O 0.90173(4) 0.98294(5) 0.76704(13) 0.0750(6) Uani 1 1 d . . .
O2C O 1.00132(4) 0.97803(5) 0.68671(9) 0.0707(6) Uani 1 1 d . . .
O3C O 0.95445(4) 0.92943(4) 0.89562(10) 0.0610(5) Uani 1 1 d . . .
O4C O 0.91292(5) 0.90834(6) 0.77211(17) 0.1037(10) Uani 1 1 d . . .
N1C N 0.96546(5) 0.96280(5) 0.77991(13) 0.0514(6) Uani 1 1 d . . .
N2C N 0.99381(5) 0.94759(5) 0.81250(12) 0.0490(5) Uani 1 1 d . . .
N3C N 0.90420(17) 0.85333(15) 0.7607(6) 0.280(4) Uani 1 1 d . . .
C1C C 0.91220(8) 0.99717(9) 0.7065(2) 0.0789(10) Uani 1 1 d . . .
C2C C 0.88929(10) 1.01680(11) 0.6673(3) 0.1140(14) Uani 1 1 d . . .
H2C H 0.8676 1.0198 0.6876 0.137 Uiso 1 1 calc R . .
C3C C 0.89715(13) 1.03158(13) 0.6014(4) 0.158(2) Uani 1 1 d . . .
H3C H 0.8809 1.0446 0.5762 0.190 Uiso 1 1 calc R . .
C4C C 0.92883(13) 1.02800(12) 0.5694(3) 0.1465(18) Uani 1 1 d . . .
H4C H 0.9339 1.0375 0.5218 0.176 Uiso 1 1 calc R . .
C5C C 0.95254(9) 1.01016(11) 0.6095(2) 0.1167(14) Uani 1 1 d . . .
H5C H 0.9745 1.0087 0.5901 0.140 Uiso 1 1 calc R . .
C6C C 0.94523(8) 0.99454(8) 0.6768(2) 0.0786(9) Uani 1 1 d . . .
C7C C 0.97203(7) 0.97778(7) 0.71649(17) 0.0595(8) Uani 1 1 d . . .
C8C C 0.98574(6) 0.93068(6) 0.87195(16) 0.0478(7) Uani 1 1 d . . .
C9C C 1.01035(6) 0.91148(6) 0.91519(15) 0.0629(8) Uani 1 1 d . . .
H9C1 H 1.0156 0.9232 0.9620 0.094 Uiso 1 1 calc R . .
H9C2 H 1.0307 0.9089 0.8853 0.094 Uiso 1 1 calc R . .
H9C3 H 1.0012 0.8895 0.9270 0.094 Uiso 1 1 calc R . .
C10C C 0.91502(15) 0.88329(13) 0.7918(4) 0.193(3) Uani 1 1 d . . .
H10C H 0.9262 0.8811 0.8386 0.231 Uiso 1 1 calc R . .
C11C C 0.88542(17) 0.8465(3) 0.7171(7) 0.440(12) Uani 1 1 d . . .
H11C H 0.8892 0.8596 0.6716 0.659 Uiso 1 1 calc R . .
H11D H 0.8630 0.8509 0.7364 0.659 Uiso 1 1 calc R . .
H11E H 0.8875 0.8228 0.7052 0.659 Uiso 1 1 calc R . .
C12C C 0.9143(4) 0.8191(2) 0.8090(6) 0.524(12) Uani 1 1 d . . .
H12A H 0.8982 0.8158 0.8497 0.786 Uiso 1 1 calc R . .
H12B H 0.9366 0.8217 0.8304 0.786 Uiso 1 1 calc R . .
H12C H 0.9140 0.7999 0.7753 0.786 Uiso 1 1 calc R . .

loop_
_atom_site_aniso_label
_atom_site_aniso_U_11
_atom_site_aniso_U_22
_atom_site_aniso_U_33
_atom_site_aniso_U_23
_atom_site_aniso_U_13
_atom_site_aniso_U_12
Mn1A 0.0389(2) 0.0807(3) 0.0463(3) -0.0020(2) 0.0019(2) -0.0067(2)
O1A 0.0600(13) 0.0976(16) 0.0662(14) -0.0317(12) -0.0066(11) 0.0029(12)
O2A 0.0427(10) 0.0461(10) 0.0572(12) -0.0031(9) -0.0053(9) 0.0045(8)
O3A 0.0401(10) 0.0645(12) 0.0590(12) 0.0081(10) -0.0048(9) 0.0032(9)
N1A 0.0364(12) 0.0516(13) 0.0501(14) -0.0093(12) 0.0004(10) -0.0016(11)
N2A 0.0441(13) 0.0483(14) 0.0641(16) -0.0066(12) -0.0113(11) 0.0024(11)
N3A 0.0532(17) 0.125(2) 0.0681(19) 0.0321(18) 0.0150(14) -0.0049(16)
C1A 0.057(2) 0.089(2) 0.063(2) -0.0287(19) 0.0029(17) -0.0014(18)
C2A 0.084(3) 0.117(3) 0.089(3) -0.058(2) -0.022(2) 0.010(2)
C3A 0.113(3) 0.117(3) 0.122(4) -0.073(3) -0.017(3) 0.014(3)
C4A 0.087(3) 0.076(2) 0.150(4) -0.045(3) -0.002(3) 0.018(2)
C5A 0.0558(19) 0.0588(19) 0.092(2) -0.0231(18) 0.0004(17) -0.0038(16)
C6A 0.0498(17) 0.0531(18) 0.065(2) -0.0181(16) 0.0050(16) -0.0084(15)
C7A 0.0352(15) 0.0553(18) 0.0492(18) -0.0037(15) 0.0052(14) -0.0092(13)
C8A 0.0389(16) 0.0539(18) 0.064(2) 0.0021(15) -0.0055(15) 0.0005(14)
C9A 0.071(2) 0.0558(19) 0.109(3) -0.0065(19) -0.0214(19) 0.0078(16)
C10A 0.070(2) 0.150(3) 0.083(3) 0.036(2) 0.026(2) 0.003(2)
C11A 0.072(3) 0.214(5) 0.128(4) 0.082(4) 0.040(3) 0.007(3)
C12A 0.098(4) 0.245(6) 0.148(4) 0.126(4) 0.057(3) 0.022(4)
C13A 0.140(4) 0.237(6) 0.191(5) 0.139(5) 0.058(4) 0.026(4)
C14A 0.080(3) 0.164(4) 0.120(3) 0.067(3) 0.030(2) 0.009(3)
C15A 0.136(5) 0.371(10) 0.299(9) 0.249(8) -0.049(5) -0.065(5)
Mn1B 0.0374(2) 0.0425(2) 0.0566(3) -0.0058(2) -0.0022(2) -0.00002(18)
O1B 0.0418(10) 0.0575(11) 0.0558(12) -0.0117(9) 0.0007(9) -0.0093(9)
O2B 0.0440(11) 0.0561(11) 0.0858(14) -0.0304(11) 0.0160(10) -0.0130(9)
O3B 0.0505(11) 0.0458(11) 0.0732(13) -0.0180(10) 0.0091(10) -0.0078(9)
N1B 0.0283(11) 0.0435(12) 0.0605(14) -0.0088(11) 0.0012(10) -0.0014(10)
N2B 0.0376(12) 0.0482(13) 0.0767(16) -0.0219(12) 0.0149(12) -0.0150(10)
N3B 0.0654(15) 0.0587(15) 0.0551(17) -0.0055(13) -0.0066(13) 0.0206(12)
C1B 0.0395(15) 0.0501(16) 0.0503(18) -0.0050(14) -0.0013(14) -0.0021(13)
C2B 0.0471(17) 0.0615(18) 0.062(2) -0.0162(15) 0.0141(15) -0.0147(14)
C3B 0.0482(17) 0.074(2) 0.068(2) -0.0042(18) 0.0102(16) -0.0103(16)
C4B 0.0434(16) 0.0555(17) 0.065(2) -0.0074(15) 0.0028(15) -0.0127(14)
C5B 0.0381(15) 0.0485(16) 0.0559(18) -0.0098(13) -0.0016(13) -0.0077(13)
C6B 0.0327(14) 0.0465(15) 0.0487(17) -0.0058(13) -0.0009(12) 0.0002(12)
C7B 0.0323(14) 0.0441(16) 0.0638(19) -0.0032(14) -0.0015(13) 0.0025(13)
C8B 0.0446(17) 0.064(2) 0.076(2) -0.0159(17) 0.0107(15) -0.0053(15)
C9B 0.077(2) 0.087(2) 0.131(3) -0.041(2) 0.046(2) -0.0363(19)
C10B 0.092(2) 0.080(2) 0.052(2) -0.0066(17) -0.0157(18) 0.0435(19)
C11B 0.176(4) 0.144(3) 0.058(3) -0.016(2) -0.016(3) 0.108(3)
C12B 0.188(4) 0.161(4) 0.085(3) 0.008(3) -0.039(3) 0.122(4)
C13B 0.194(4) 0.176(4) 0.057(3) 0.011(3) 0.005(3) 0.122(4)
C14B 0.124(3) 0.110(3) 0.050(2) 0.005(2) -0.001(2) 0.065(2)
C15B 0.270(7) 0.199(6) 0.102(4) -0.011(4) -0.017(4) 0.116(5)
Mn1C 0.0379(2) 0.0578(3) 0.0829(3) -0.0204(2) 0.0085(2) -0.0071(2)
O1C 0.0393(11) 0.0888(16) 0.0968(18) -0.0102(14) -0.0026(12) -0.0040(10)
O2C 0.0494(12) 0.1179(17) 0.0449(12) 0.0081(11) 0.0024(10) -0.0068(11)
O3C 0.0501(11) 0.0544(11) 0.0785(14) -0.0043(10) 0.0218(10) -0.0063(9)
O4C 0.0573(13) 0.0821(17) 0.172(3) -0.070(2) 0.0118(14) -0.0157(13)
N1C 0.0340(12) 0.0627(15) 0.0576(15) -0.0074(13) -0.0050(12) -0.0073(11)
N2C 0.0391(13) 0.0579(14) 0.0500(15) -0.0020(12) 0.0001(11) -0.0062(11)
N3C 0.229(6) 0.148(5) 0.464(11) -0.179(6) 0.187(7) -0.093(4)
C1C 0.046(2) 0.094(3) 0.097(3) -0.010(2) -0.023(2) -0.0009(19)
C2C 0.078(3) 0.137(4) 0.127(4) 0.007(3) -0.026(3) 0.017(3)
C3C 0.096(4) 0.204(5) 0.175(5) 0.058(4) -0.049(4) 0.011(4)
C4C 0.112(4) 0.190(5) 0.138(4) 0.080(4) -0.039(3) 0.000(3)
C5C 0.076(3) 0.181(4) 0.093(3) 0.029(3) -0.032(2) -0.002(3)
C6C 0.065(2) 0.098(3) 0.073(3) 0.012(2) -0.017(2) -0.0132(19)
C7C 0.0500(19) 0.085(2) 0.0433(19) -0.0034(17) -0.0106(17) -0.0054(16)
C8C 0.0387(16) 0.0448(16) 0.060(2) -0.0115(15) 0.0111(15) -0.0046(13)
C9C 0.0581(18) 0.0623(18) 0.068(2) 0.0061(16) 0.0049(16) -0.0050(15)
C10C 0.255(7) 0.116(4) 0.208(6) -0.111(5) 0.092(5) -0.089(5)
C11C 0.127(5) 0.467(16) 0.72(2) -0.505(18) -0.186(9) 0.119(7)
C12C 0.92(4) 0.175(8) 0.475(17) -0.140(10) 0.218(19) -0.259(13)

loop_
_atom_type_symbol
_atom_type_description
_atom_type_scat_dispersion_real
_atom_type_scat_dispersion_imag
_atom_type_scat_source
C C 0.0033 0.0016 'International Tables Vol C Tables 4.2.6.8 and 6.1.1.4'
H H 0.0000 0.0000 'International Tables Vol C Tables 4.2.6.8 and 6.1.1.4'
N N 0.0061 0.0033 'International Tables Vol C Tables 4.2.6.8 and 6.1.1.4'
O O 0.0106 0.0060 'International Tables Vol C Tables 4.2.6.8 and 6.1.1.4'
Mn Mn 0.3368 0.7283 'International Tables Vol C Tables 4.2.6.8 and 6.1.1.4'

loop_
_geom_angle_atom_site_label_1
_geom_angle_atom_site_label_2
_geom_angle_atom_site_label_3
_geom_angle
_geom_angle_site_symmetry_1
_geom_angle_site_symmetry_3
_geom_angle_publ_flag
O1A Mn1A O3A 170.92(8) . . ?
O1A Mn1A N1A 90.89(9) . . ?
O3A Mn1A N1A 80.24(8) . . ?
O1A Mn1A O2C 98.38(8) . 9_777 ?
O3A Mn1A O2C 90.49(8) . 9_777 ?
N1A Mn1A O2C 170.72(9) . 9_777 ?
O1A Mn1A N2C 94.37(8) . 9_777 ?
O3A Mn1A N2C 89.87(7) . 9_777 ?
N1A Mn1A N2C 104.92(8) . 9_777 ?
O2C Mn1A N2C 74.24(8) 9_777 9_777 ?
O1A Mn1A N3A 91.23(10) . . ?
O3A Mn1A N3A 87.60(9) . . ?
N1A Mn1A N3A 94.99(9) . . ?
O2C Mn1A N3A 85.14(9) 9_777 . ?
N2C Mn1A N3A 159.20(9) 9_777 . ?
C1A O1A Mn1A 130.66(18) . . ?
C7A O2A Mn1B 118.56(16) . . ?
C8A O3A Mn1A 112.90(15) . . ?
C7A N1A N2A 113.3(2) . . ?
C7A N1A Mn1A 132.07(18) . . ?
N2A N1A Mn1A 114.39(15) . . ?
C8A N2A N1A 110.5(2) . . ?
C8A N2A Mn1B 138.03(19) . . ?
N1A N2A Mn1B 108.56(14) . . ?
C14A N3A C10A 117.7(3) . . ?
C14A N3A Mn1A 119.7(2) . . ?
C10A N3A Mn1A 122.1(2) . . ?
O1A C1A C2A 117.7(3) . . ?
O1A C1A C6A 124.3(3) . . ?
C2A C1A C6A 118.0(3) . . ?
C3A C2A C1A 121.7(3) . . ?
C2A C3A C4A 121.7(3) . . ?
C3A C4A C5A 117.7(3) . . ?
C6A C5A C4A 121.4(3) . . ?
C5A C6A C1A 119.4(3) . . ?
C5A C6A C7A 118.3(3) . . ?
C1A C6A C7A 122.3(3) . . ?
O2A C7A N1A 122.6(2) . . ?
O2A C7A C6A 118.3(2) . . ?
N1A C7A C6A 119.0(2) . . ?
N2A C8A O3A 121.9(2) . . ?
N2A C8A C9A 119.7(3) . . ?
O3A C8A C9A 118.4(2) . . ?
N3A C10A C11A 121.4(4) . . ?
C12A C11A C10A 123.1(4) . . ?
C11A C12A C13A 116.3(4) . . ?
C11A C12A C15A 116.4(5) . . ?
C13A C12A C15A 127.3(5) . . ?
C12A C13A C14A 119.2(4) . . ?
N3A C14A C13A 122.3(4) . . ?
C15B C15A C12A 112.2(5) 4_465 . ?
O1B Mn1B O3B 171.20(7) . . ?
O1B Mn1B N1B 91.04(8) . . ?
O3B Mn1B N1B 80.29(7) . . ?
O1B Mn1B O2A 95.01(7) . . ?
O3B Mn1B O2A 93.61(7) . . ?
N1B Mn1B O2A 173.62(7) . . ?
O1B Mn1B N2A 95.47(7) . . ?
O3B Mn1B N2A 85.01(7) . . ?
N1B Mn1B N2A 102.18(8) . . ?
O2A Mn1B N2A 75.28(7) . . ?
O1B Mn1B N3B 92.61(8) . . ?
O3B Mn1B N3B 89.17(8) . . ?
N1B Mn1B N3B 91.79(8) . . ?
O2A Mn1B N3B 89.94(8) . . ?
N2A Mn1B N3B 163.70(8) . . ?
C1B O1B Mn1B 129.44(15) . . ?
C7B O2B Mn1C 119.73(15) . . ?
C8B O3B Mn1B 111.48(16) . . ?
C7B N1B N2B 114.43(19) . . ?
C7B N1B Mn1B 130.70(17) . . ?
N2B N1B Mn1B 114.87(14) . . ?
C8B N2B N1B 107.9(2) . . ?
C8B N2B Mn1C 141.40(19) . . ?
N1B N2B Mn1C 109.38(13) . . ?
C10B N3B C14B 118.0(3) . . ?
C10B N3B Mn1B 121.4(2) . . ?
C14B N3B Mn1B 120.64(19) . . ?
O1B C1B C2B 117.5(2) . . ?
O1B C1B C6B 124.1(2) . . ?
C2B C1B C6B 118.4(2) . . ?
C3B C2B C1B 121.5(3) . . ?
C4B C3B C2B 120.9(3) . . ?
C3B C4B C5B 119.5(2) . . ?
C4B C5B C6B 121.4(2) . . ?
C1B C6B C5B 118.4(2) . . ?
C1B C6B C7B 123.8(2) . . ?
C5B C6B C7B 117.9(2) . . ?
O2B C7B N1B 120.7(2) . . ?
O2B C7B C6B 119.7(2) . . ?
N1B C7B C6B 119.6(2) . . ?
O3B C8B N2B 125.0(2) . . ?
O3B C8B C9B 116.2(2) . . ?
N2B C8B C9B 118.7(3) . . ?
N3B C10B C11B 123.1(3) . . ?
C10B C11B C12B 119.7(3) . . ?
C11B C12B C13B 117.0(3) . . ?
C11B C12B C15B 120.7(4) . . ?
C13B C12B C15B 122.2(4) . . ?
C14B C13B C12B 119.6(3) . . ?
N3B C14B C13B 122.4(3) . . ?
C15A C15B C12B 113.1(6) 3_654 . ?
O1C Mn1C N1C 90.61(10) . . ?
O1C Mn1C O3C 170.60(8) . . ?
N1C Mn1C O3C 80.12(8) . . ?
O1C Mn1C O2B 92.14(9) . . ?
N1C Mn1C O2B 177.24(9) . . ?
O3C Mn1C O2B 97.13(8) . . ?
O1C Mn1C N2B 91.57(8) . . ?
N1C Mn1C N2B 104.71(8) . . ?
O3C Mn1C N2B 89.30(8) . . ?
O2B Mn1C N2B 75.04(7) . . ?
O1C Mn1C O4C 95.17(10) . . ?
N1C Mn1C O4C 93.50(9) . . ?
O3C Mn1C O4C 87.02(9) . . ?
O2B Mn1C O4C 86.43(8) . . ?
N2B Mn1C O4C 160.51(9) . . ?
C1C O1C Mn1C 129.6(2) . . ?
C7C O2C Mn1A 118.22(17) . 9_777 ?
C8C O3C Mn1C 113.08(17) . . ?
C10C O4C Mn1C 128.4(4) . . ?
C7C N1C N2C 112.9(2) . . ?
C7C N1C Mn1C 132.2(2) . . ?
N2C N1C Mn1C 114.81(17) . . ?
C8C N2C N1C 111.0(2) . . ?
C8C N2C Mn1A 140.09(18) . 9_777 ?
N1C N2C Mn1A 108.50(15) . 9_777 ?
C11C N3C C10C 134.4(14) . . ?
C11C N3C C12C 108.4(9) . . ?
C10C N3C C12C 115.6(10) . . ?
O1C C1C C2C 116.8(4) . . ?
O1C C1C C6C 125.2(3) . . ?
C2C C1C C6C 118.0(4) . . ?
C3C C2C C1C 121.7(4) . . ?
C2C C3C C4C 121.2(5) . . ?
C5C C4C C3C 117.9(4) . . ?
C6C C5C C4C 122.2(4) . . ?
C5C C6C C1C 118.8(3) . . ?
C5C C6C C7C 118.2(3) . . ?
C1C C6C C7C 122.9(3) . . ?
O2C C7C N1C 122.8(3) . . ?
O2C C7C C6C 118.3(3) . . ?
N1C C7C C6C 118.9(3) . . ?
N2C C8C O3C 121.0(2) . . ?
N2C C8C C9C 122.1(2) . . ?
O3C C8C C9C 116.9(2) . . ?
O4C C10C N3C 131.3(8) . . ?

loop_
_geom_bond_atom_site_label_1
_geom_bond_atom_site_label_2
_geom_bond_distance
_geom_bond_site_symmetry_2
_geom_bond_publ_flag
Mn1A O1A 1.853(2) . ?
Mn1A O3A 1.9242(17) . ?
Mn1A N1A 1.933(2) . ?
Mn1A O2C 1.9746(18) 9_777 ?
Mn1A N2C 2.261(2) 9_777 ?
Mn1A N3A 2.275(2) . ?
O1A C1A 1.338(3) . ?
O2A C7A 1.279(3) . ?
O2A Mn1B 1.9745(16) . ?
O3A C8A 1.314(3) . ?
N1A C7A 1.326(3) . ?
N1A N2A 1.413(2) . ?
N2A C8A 1.287(3) . ?
N2A Mn1B 2.243(2) . ?
N3A C14A 1.302(4) . ?
N3A C10A 1.329(4) . ?
C1A C2A 1.375(4) . ?
C1A C6A 1.432(4) . ?
C2A C3A 1.356(4) . ?
C3A C4A 1.389(5) . ?
C4A C5A 1.400(4) . ?
C5A C6A 1.375(3) . ?
C6A C7A 1.493(3) . ?
C8A C9A 1.483(3) . ?
C10A C11A 1.399(4) . ?
C11A C12A 1.285(5) . ?
C12A C13A 1.406(6) . ?
C12A C15A 1.547(6) . ?
C13A C14A 1.412(5) . ?
C15A C15B 1.240(6) 4_465 ?
Mn1B O1B 1.8444(16) . ?
Mn1B O3B 1.9292(17) . ?
Mn1B N1B 1.9422(19) . ?
Mn1B N3B 2.283(2) . ?
O1B C1B 1.343(3) . ?
O2B C7B 1.293(3) . ?
O2B Mn1C 1.9781(16) . ?
O3B C8B 1.282(3) . ?
N1B C7B 1.328(3) . ?
N1B N2B 1.408(2) . ?
N2B C8B 1.311(3) . ?
N2B Mn1C 2.237(2) . ?
N3B C10B 1.308(3) . ?
N3B C14B 1.328(3) . ?
C1B C2B 1.393(3) . ?
C1B C6B 1.404(3) . ?
C2B C3B 1.368(3) . ?
C3B C4B 1.364(3) . ?
C4B C5B 1.368(3) . ?
C5B C6B 1.413(3) . ?
C6B C7B 1.456(3) . ?
C8B C9B 1.532(3) . ?
C10B C11B 1.355(4) . ?
C11B C12B 1.374(5) . ?
C12B C13B 1.377(5) . ?
C12B C15B 1.596(5) . ?
C13B C14B 1.361(4) . ?
C15B C15A 1.240(6) 3_654 ?
Mn1C O1C 1.859(2) . ?
Mn1C N1C 1.935(2) . ?
Mn1C O3C 1.9419(18) . ?
Mn1C O4C 2.238(2) . ?
O1C C1C 1.289(4) . ?
O2C C7C 1.291(3) . ?
O2C Mn1A 1.9746(18) 9_777 ?
O3C C8C 1.328(3) . ?
O4C C10C 1.069(6) . ?
N1C C7C 1.305(3) . ?
N1C N2C 1.417(3) . ?
N2C C8C 1.297(3) . ?
N2C Mn1A 2.261(2) 9_777 ?
N3C C11C 1.117(11) . ?
N3C C10C 1.394(5) . ?
N3C C12C 1.671(14) . ?
C1C C2C 1.399(5) . ?
C1C C6C 1.433(4) . ?
C2C C3C 1.352(5) . ?
C3C C4C 1.402(6) . ?
C4C C5C 1.390(5) . ?
C5C C6C 1.382(4) . ?
C6C C7C 1.453(4) . ?
C8C C9C 1.472(3) . ?
